data_7054460
loop_
_publ_author_name
'Liu, Jia-min'
'Wang, Lu'
'Yu, Kai'
'Su, Zhan-hua'
'Wang, Chun-xiao'
'Wang, Chun-mei'
'Zhou, Bai-bin'

_publ_section_title
;
 Synthesis, crystal structure and properties of sandwich type compounds
 based on {AsW9} and a hexa-nuclear unit with three supporting
 TM--triazole complexes
;
_journal_issue 2
_journal_name_full 'New J. Chem.'
_journal_page_first 1139
_journal_paper_doi 10.1039/C4NJ01138D
_journal_volume 39
_journal_year 2015
_chemical_formula_moiety 'C6 H26 As2 N9 Na9 Ni3 O73 W18'
_chemical_formula_sum 'C6 H26 As2 N9 Na9 Ni3 O73 W18'
_chemical_formula_weight 5234.22
_chemical_name_common 0012ljm
_chemical_name_systematic
; 
 ? 
;
_space_group_IT_number 176
_symmetry_cell_setting trigonal
_symmetry_space_group_name_Hall '-P 6c'
_symmetry_space_group_name_H-M 'P 63/m'
_atom_sites_solution_hydrogens geom
_atom_sites_solution_primary direct
_atom_sites_solution_secondary difmap
_audit_creation_method SHELXL-97
_cell_angle_alpha 90.00
_cell_angle_beta 90.00
_cell_angle_gamma 120.00
_cell_formula_units_Z 2
_cell_length_a 13.9035(10)
_cell_length_b 13.9035(10)
_cell_length_c 33.499(5)
_cell_measurement_reflns_used 7192
_cell_measurement_temperature 296(2)
_cell_measurement_theta_max 28.30
_cell_measurement_theta_min 2.43
_cell_volume 5608.0(10)
_computing_cell_refinement 'Bruker SMART'
_computing_data_collection 'Bruker SMART'
_computing_data_reduction 'Bruker SAINT'
_computing_molecular_graphics 'Bruker SHELXTL'
_computing_publication_material 'Bruker SHELXTL'
_computing_structure_refinement 'SHELXL-97 (Sheldrick, 1997)'
_computing_structure_solution 'SHELXS-97 (Sheldrick, 1990)'
_diffrn_ambient_temperature 296(2)
_diffrn_measured_fraction_theta_full 0.999
_diffrn_measured_fraction_theta_max 0.999
_diffrn_measurement_device_type 'CCD area detector'
_diffrn_measurement_method 'phi and omega scans'
_diffrn_radiation_monochromator graphite
_diffrn_radiation_source 'fine-focus sealed tube'
_diffrn_radiation_type MoK\a
_diffrn_radiation_wavelength 0.71073
_diffrn_reflns_av_R_equivalents 0.1015
_diffrn_reflns_av_unetI/netI 0.0570
_diffrn_reflns_limit_h_max 18
_diffrn_reflns_limit_h_min -11
_diffrn_reflns_limit_k_max 18
_diffrn_reflns_limit_k_min -18
_diffrn_reflns_limit_l_max 44
_diffrn_reflns_limit_l_min -42
_diffrn_reflns_number 36180
_diffrn_reflns_theta_full 28.35
_diffrn_reflns_theta_max 28.35
_diffrn_reflns_theta_min 2.43
_exptl_absorpt_coefficient_mu 19.566
_exptl_absorpt_correction_T_max 0.0521
_exptl_absorpt_correction_T_min 0.0337
_exptl_absorpt_correction_type multi-scan
_exptl_absorpt_process_details 'Higashi, T. (1995). Program for Absorption Correction. Rigaku Corporation, Tokyo, Japan.'
_exptl_crystal_colour orange
_exptl_crystal_density_diffrn 3.100
_exptl_crystal_density_method 'not measured'
_exptl_crystal_description block
_exptl_crystal_F_000 4576.9
_exptl_crystal_size_max 0.36
_exptl_crystal_size_mid 0.34
_exptl_crystal_size_min 0.32
_platon_squeeze_details ' ? '
_refine_diff_density_max 1.642
_refine_diff_density_min -2.071
_refine_diff_density_rms 0.248
_refine_ls_extinction_method none
_refine_ls_goodness_of_fit_ref 1.074
_refine_ls_hydrogen_treatment constr
_refine_ls_matrix_type full
_refine_ls_number_parameters 175
_refine_ls_number_reflns 4763
_refine_ls_number_restraints 48
_refine_ls_restrained_S_all 1.107
_refine_ls_R_factor_all 0.0759
_refine_ls_R_factor_gt 0.0574
_refine_ls_shift/su_max 0.001
_refine_ls_shift/su_mean 0.000
_refine_ls_structure_factor_coef Fsqd
_refine_ls_weighting_details 'calc w=1/[\s^2^(Fo^2^)+(0.0654P)^2^+203.1337P] where P=(Fo^2^+2Fc^2^)/3'
_refine_ls_weighting_scheme calc
_refine_ls_wR_factor_gt 0.0928
_refine_ls_wR_factor_ref 0.1091
_reflns_number_gt 3699
_reflns_number_total 4763
_reflns_threshold_expression >2sigma(I)
_cod_data_source_file c4nj01138d2.cif
_cod_data_source_block 0012ljm
_cod_depositor_comments
;
The following automatic conversions were performed:

'_symmetry_cell_setting' value 'Trigonal' changed to 'trigonal'
according to
/usr/data/users/saulius/crontab/automatic-downloads/rss-feeds/RSC/lib/dictionaries/cif_core.dic
dictionary named 'cif_core.dic' version 2.4.2 from 2011-04-26.

Automatic conversion script
Id: cif_fix_values 2827 2014-09-09 07:05:25Z andrius 

 Adding full bibliography for 7054460--7054462.cif.
;
_cod_original_cell_volume 5608.1(10)
_cod_database_code 7054460

loop_
_symmetry_equiv_pos_as_xyz
'x, y, z'
'x-y, x, z+1/2'
'-y, x-y, z'
'-x, -y, z+1/2'
'-x+y, -x, z'
'y, -x+y, z+1/2'
'-x, -y, -z'
'-x+y, -x, -z-1/2'
'y, -x+y, -z'
'x, y, -z-1/2'
'x-y, x, -z'
'-y, x-y, -z-1/2'

loop_
_atom_site_label
_atom_site_type_symbol
_atom_site_fract_x
_atom_site_fract_y
_atom_site_fract_z
_atom_site_U_iso_or_equiv
_atom_site_adp_type
_atom_site_occupancy
_atom_site_symmetry_multiplicity
_atom_site_calc_flag
_atom_site_refinement_flags
_atom_site_disorder_group
As1 As 0.3333 0.6667 0.16945(6) 0.0109(4) Uani 1 3 d SU .
W1 W 0.26378(5) 0.38703(4) 0.157423(16) 0.01449(15) Uani 1 1 d U .
W2 W 0.05505(5) 0.44502(5) 0.157450(16) 0.01474(15) Uani 1 1 d U .
W5 W 0.21202(5) 0.49238(5) 0.073841(16) 0.01939(16) Uani 1 1 d U .
Ni1 Ni 0.4096(2) 0.49859(19) 0.2500 0.0110(5) Uani 1 2 d S .
Na1 Na 0.1288(6) 0.3703(6) 0.2500 0.0109(4) Uani 1 2 d SU .
O1 O 0.2564(10) 0.2586(9) 0.1598(4) 0.030(3) Uani 1 1 d . .
O2 O 0.3707(8) 0.5838(8) 0.0682(3) 0.021(2) Uani 1 1 d U .
O3 O 0.2912(8) 0.4349(9) 0.2078(3) 0.0184(19) Uani 1 1 d U .
O4 O 0.1062(8) 0.3385(7) 0.1624(3) 0.017(2) Uani 1 1 d U .
O5 O 0.0912(9) 0.4891(9) 0.2082(3) 0.0189(18) Uani 1 1 d U .
O6 O 0.0709(8) 0.4301(8) 0.0979(3) 0.020(2) Uani 1 1 d U .
O7 O 0.2463(10) 0.5401(10) 0.1429(4) 0.0348(13) Uani 1 1 d U .
O8 O 0.2356(7) 0.3831(7) 0.0980(2) 0.0109(4) Uani 1 1 d . .
O9 O -0.0865(9) 0.3569(9) 0.1592(3) 0.027(2) Uani 1 1 d . .
O10 O 0.4180(10) 0.4789(10) 0.1432(4) 0.0348(13) Uani 1 1 d . .
O11 O 0.1734(11) 0.4378(11) 0.0262(3) 0.034(3) Uani 1 1 d . .
C1 C 0.4658(15) 0.3296(16) 0.2171(6) 0.037(4) Uani 1 1 d . .
H1A H 0.4621 0.3479 0.1907 0.045 Uiso 1 1 calc R .
N1 N 0.4520(13) 0.3798(14) 0.2500 0.018(3) Uani 1 2 d S .
N2 N 0.4860(18) 0.2478(16) 0.22978(15) 0.066(6) Uani 1 1 d D .
H2A H 0.4968 0.2040 0.2147 0.079 Uiso 0.50 1 calc PR .
O1W O 0.0000 0.0000 0.1079(11) 0.065(10) Uani 1 3 d S .
H1WA H -0.0156 0.0512 0.1044 0.077 Uiso 0.33 1 d PR .
H1WB H -0.0435 -0.0651 0.0992 0.077 Uiso 0.33 1 d PR .
O2W O 0.0000 0.0000 0.2150(13) 0.120(15) Uani 1 3 d S .
H2WA H -0.0070 0.0538 0.2235 0.144 Uiso 0.33 1 d PR .
H2WB H -0.0453 -0.0659 0.2225 0.144 Uiso 0.33 1 d PR .
O4W O 0.175(3) 0.198(3) 0.2500 0.035(5) Uani 0.50 2 d SPU .
H4WA H 0.1826 0.1720 0.2717 0.042 Uiso 0.50 1 d PR .
O5W O -0.026(3) 0.211(3) 0.2500 0.029(4) Uani 0.50 2 d SPU .
H5WA H -0.0714 0.1960 0.2690 0.034 Uiso 0.50 1 d PR .
H5WB H -0.0409 0.1654 0.2310 0.034 Uiso 0.50 1 d PR .
Na2 Na 0.1600(12) 0.0388(12) 0.1393(5) 0.0348(13) Uani 0.477(13) 1 d PU 2
Na2' Na 0.1428(11) 0.0332(11) 0.1716(4) 0.0348(13) Uani 0.523(13) 1 d PU 1

loop_
_atom_site_aniso_label
_atom_site_aniso_U_11
_atom_site_aniso_U_22
_atom_site_aniso_U_33
_atom_site_aniso_U_23
_atom_site_aniso_U_13
_atom_site_aniso_U_12
As1 0.0150(6) 0.0150(6) 0.0027(8) 0.000 0.000 0.0075(3)
W1 0.0204(3) 0.0139(3) 0.0089(2) -0.00454(19) -0.0025(2) 0.0083(2)
W2 0.0156(3) 0.0169(3) 0.0085(3) -0.0035(2) -0.00355(19) 0.0058(2)
W5 0.0269(3) 0.0251(3) 0.0038(2) -0.0058(2) -0.0040(2) 0.0113(2)
Ni1 0.0156(11) 0.0138(11) 0.0049(10) 0.000 0.000 0.0083(9)
Na1 0.0150(6) 0.0150(6) 0.0027(8) 0.000 0.000 0.0075(3)
O1 0.033(6) 0.018(5) 0.044(7) -0.004(5) -0.001(5) 0.017(5)
O2 0.021(2) 0.021(2) 0.020(2) 0.0001(10) 0.0001(10) 0.0106(14)
O3 0.020(4) 0.027(4) 0.009(4) 0.004(3) 0.002(3) 0.013(3)
O4 0.022(5) 0.006(4) 0.017(4) -0.005(3) -0.003(4) 0.002(4)
O5 0.023(4) 0.026(4) 0.009(4) 0.001(3) 0.001(3) 0.014(3)
O6 0.020(2) 0.020(2) 0.019(2) -0.0005(10) 0.0000(10) 0.0100(14)
O7 0.037(3) 0.031(3) 0.030(3) -0.005(2) -0.001(2) 0.012(2)
O8 0.0150(6) 0.0150(6) 0.0027(8) 0.000 0.000 0.0075(3)
O9 0.032(6) 0.020(6) 0.020(5) -0.004(4) -0.005(5) 0.006(5)
O10 0.037(3) 0.031(3) 0.030(3) -0.005(2) -0.001(2) 0.012(2)
O11 0.046(7) 0.043(7) 0.011(5) -0.009(5) -0.008(5) 0.020(6)
C1 0.036(10) 0.049(11) 0.033(10) -0.007(8) 0.009(8) 0.026(9)
N1 0.014(8) 0.018(8) 0.027(9) 0.000 0.000 0.012(7)
N2 0.080(14) 0.048(10) 0.094(17) -0.011(10) 0.012(11) 0.049(11)
O1W 0.019(6) 0.019(6) 0.16(3) 0.000 0.000 0.009(3)
O2W 0.14(2) 0.14(2) 0.09(3) 0.000 0.000 0.068(12)
O4W 0.035(5) 0.035(5) 0.035(5) 0.000 0.000 0.017(3)
O5W 0.029(4) 0.028(4) 0.028(4) 0.000 0.000 0.013(2)
Na2 0.037(3) 0.031(3) 0.030(3) -0.005(2) -0.001(2) 0.012(2)
Na2' 0.037(3) 0.031(3) 0.030(3) -0.005(2) -0.001(2) 0.012(2)

loop_
_atom_type_symbol
_atom_type_description
_atom_type_scat_dispersion_real
_atom_type_scat_dispersion_imag
_atom_type_scat_source
C C 0.0033 0.0016 'International Tables Vol C Tables 4.2.6.8 and 6.1.1.4'
H H 0.0000 0.0000 'International Tables Vol C Tables 4.2.6.8 and 6.1.1.4'
As As 0.0499 2.0058 'International Tables Vol C Tables 4.2.6.8 and 6.1.1.4'
N N 0.0061 0.0033 'International Tables Vol C Tables 4.2.6.8 and 6.1.1.4'
Na Na 0.0362 0.0249 'International Tables Vol C Tables 4.2.6.8 and 6.1.1.4'
Ni Ni 0.3393 1.1124 'International Tables Vol C Tables 4.2.6.8 and 6.1.1.4'
O O 0.0106 0.0060 'International Tables Vol C Tables 4.2.6.8 and 6.1.1.4'
W W -0.8490 6.8722 'International Tables Vol C Tables 4.2.6.8 and 6.1.1.4'

loop_
_geom_angle_atom_site_label_1
_geom_angle_atom_site_label_2
_geom_angle_atom_site_label_3
_geom_angle
_geom_angle_site_symmetry_1
_geom_angle_site_symmetry_3
O7 As1 O7 97.6(5) 5_565 .
O7 As1 O7 97.6(5) 5_565 3_665
O7 As1 O7 97.6(5) . 3_665
O1 W1 O3 103.4(5) . .
O1 W1 O10 99.6(5) . .
O3 W1 O10 91.5(5) . .
O1 W1 O4 99.3(5) . .
O3 W1 O4 92.4(4) . .
O10 W1 O4 159.3(5) . .
O1 W1 O8 96.1(5) . .
O3 W1 O8 160.5(4) . .
O10 W1 O8 84.9(4) . .
O4 W1 O8 84.6(4) . .
O1 W1 O7 167.5(5) . .
O3 W1 O7 87.5(4) . .
O10 W1 O7 86.1(5) . .
O4 W1 O7 73.7(4) . .
O8 W1 O7 73.1(4) . .
O9 W2 O5 103.7(5) . .
O9 W2 O10 100.4(5) . 5_565
O5 W2 O10 91.7(5) . 5_565
O9 W2 O4 100.3(5) . .
O5 W2 O4 91.9(4) . .
O10 W2 O4 157.5(5) 5_565 .
O9 W2 O6 96.0(5) . .
O5 W2 O6 160.3(4) . .
O10 W2 O6 84.5(5) 5_565 .
O4 W2 O6 84.7(4) . .
O9 W2 O7 167.1(5) . .
O5 W2 O7 87.7(4) . .
O10 W2 O7 85.2(5) 5_565 .
O4 W2 O7 72.8(4) . .
O6 W2 O7 72.8(4) . .
O11 W5 O6 99.7(5) . .
O11 W5 O8 100.5(5) . .
O6 W5 O8 90.4(4) . .
O11 W5 O2 101.1(5) . 5_565
O6 W5 O2 89.3(4) . 5_565
O8 W5 O2 158.1(4) . 5_565
O11 W5 O2 101.6(5) . .
O6 W5 O2 158.5(4) . .
O8 W5 O2 88.3(4) . .
O2 W5 O2 84.1(6) 5_565 .
O11 W5 O7 171.4(5) . .
O6 W5 O7 74.4(4) . .
O8 W5 O7 73.6(4) . .
O2 W5 O7 85.3(4) 5_565 .
O2 W5 O7 84.7(4) . .
O5 Ni1 O5 89.0(6) 12_666 3_665
O5 Ni1 O3 159.8(4) 12_666 .
O5 Ni1 O3 87.2(4) 3_665 .
O5 Ni1 O3 87.2(4) 12_666 10_556
O5 Ni1 O3 159.8(4) 3_665 10_556
O3 Ni1 O3 89.5(6) . 10_556
O5 Ni1 N1 101.6(5) 12_666 .
O5 Ni1 N1 101.6(5) 3_665 .
O3 Ni1 N1 98.6(5) . .
O3 Ni1 N1 98.6(5) 10_556 .
O5 Ni1 Na1 45.0(3) 12_666 3_665
O5 Ni1 Na1 45.0(3) 3_665 3_665
O3 Ni1 Na1 125.2(3) . 3_665
O3 Ni1 Na1 125.2(3) 10_556 3_665
N1 Ni1 Na1 113.5(5) . 3_665
O5W Na1 O5 104.7(7) . 10_556
O5W Na1 O5 104.7(8) . .
O5 Na1 O5 70.9(5) 10_556 .
O5W Na1 O3 129.7(6) . 10_556
O5 Na1 O3 83.6(4) 10_556 10_556
O5 Na1 O3 124.4(5) . 10_556
O5W Na1 O3 129.7(6) . .
O5 Na1 O3 124.4(5) 10_556 .
O5 Na1 O3 83.6(4) . .
O3 Na1 O3 71.3(5) 10_556 .
O5W Na1 O4W 70.1(11) . .
O5 Na1 O4W 144.5(3) 10_556 .
O5 Na1 O4W 144.5(3) . .
O3 Na1 O4W 75.2(6) 10_556 .
O3 Na1 O4W 75.2(6) . .
O5W Na1 O4 82.6(2) . .
O5 Na1 O4 129.4(4) 10_556 .
O5 Na1 O4 59.0(3) . .
O3 Na1 O4 130.0(4) 10_556 .
O3 Na1 O4 59.1(3) . .
O4W Na1 O4 85.6(2) . .
O5W Na1 O4 82.6(2) . 10_556
O5 Na1 O4 59.0(3) 10_556 10_556
O5 Na1 O4 129.4(4) . 10_556
O3 Na1 O4 59.1(3) 10_556 10_556
O3 Na1 O4 130.0(4) . 10_556
O4W Na1 O4 85.6(2) . 10_556
O4 Na1 O4 164.7(5) . 10_556
O5W Na1 Ni1 113.3(9) . 8_566
O5 Na1 Ni1 35.8(3) 10_556 8_566
O5 Na1 Ni1 35.8(3) . 8_566
O3 Na1 Ni1 102.1(3) 10_556 8_566
O3 Na1 Ni1 102.1(3) . 8_566
O4W Na1 Ni1 176.6(8) . 8_566
O4 Na1 Ni1 94.7(2) . 8_566
O4 Na1 Ni1 94.7(2) 10_556 8_566
O5W Na1 W1 106.5(4) . 10_556
O5 Na1 W1 74.8(2) 10_556 10_556
O5 Na1 W1 138.2(3) . 10_556
O3 Na1 W1 26.9(2) 10_556 10_556
O3 Na1 W1 96.9(3) . 10_556
O4W Na1 W1 73.5(3) . 10_556
O4 Na1 W1 152.0(3) . 10_556
O4 Na1 W1 33.1(2) 10_556 10_556
Ni1 Na1 W1 105.09(13) 8_566 10_556
O5W Na1 W2 90.8(4) . 10_556
O5 Na1 W2 26.8(2) 10_556 10_556
O5 Na1 W2 96.4(3) . 10_556
O3 Na1 W2 74.7(2) 10_556 10_556
O3 Na1 W2 138.3(3) . 10_556
O4W Na1 W2 118.32(17) . 10_556
O4 Na1 W2 151.4(3) . 10_556
O4 Na1 W2 32.9(2) 10_556 10_556
Ni1 Na1 W2 62.33(10) 8_566 10_556
W1 Na1 W2 56.38(2) 10_556 10_556
O5W Na1 Na2' 43.9(4) . 3
O5 Na1 Na2' 139.7(4) 10_556 3
O5 Na1 Na2' 91.3(3) . 3
O3 Na1 Na2' 134.2(4) 10_556 3
O3 Na1 Na2' 87.3(3) . 3
O4W Na1 Na2' 60.0(5) . 3
O4 Na1 Na2' 42.7(3) . 3
O4 Na1 Na2' 122.0(3) 10_556 3
Ni1 Na1 Na2' 122.2(2) 8_566 3
W1 Na1 Na2' 130.5(3) 10_556 3
W2 Na1 Na2' 134.3(3) 10_556 3
W1 O1 Na2' 152.3(7) . .
W1 O1 Na2 151.4(7) . .
W5 O2 W5 153.0(6) 3_665 .
W1 O3 Ni1 143.7(6) . .
W1 O3 Na1 115.3(5) . .
Ni1 O3 Na1 99.2(4) . .
W2 O4 W1 120.3(5) . .
W2 O4 Na2 117.5(5) . 3
W1 O4 Na2 115.6(5) . 3
W2 O4 Na2' 124.5(5) . 3
W1 O4 Na2' 115.1(5) . 3
W2 O4 Na1 91.3(4) . .
W1 O4 Na1 91.0(4) . .
Na2 O4 Na1 113.9(5) 3 .
Na2' O4 Na1 91.3(4) 3 .
W2 O5 Ni1 143.7(6) . 8_566
W2 O5 Na1 115.8(5) . .
Ni1 O5 Na1 99.3(4) 8_566 .
W5 O6 W2 120.9(5) . .
As1 O7 W1 117.9(6) . .
As1 O7 W2 117.8(6) . .
W1 O7 W2 92.8(4) . .
As1 O7 W5 134.0(7) . .
W1 O7 W5 92.7(4) . .
W2 O7 W5 91.8(4) . .
W5 O8 W1 120.6(4) . .
W2 O10 W1 144.3(7) 3_665 .
N2 C1 N1 108.3(15) . .
N2 C1 H1A 125.9 . .
N1 C1 H1A 125.9 . .
C1 N1 C1 107(2) 10_556 .
C1 N1 Ni1 126.3(10) 10_556 .
C1 N1 Ni1 126.3(10) . .
N2 N2 C1 108.1(8) 10_556 .
N2 N2 H2A 125.9 10_556 .
C1 N2 H2A 125.9 . .
Na2 O1W Na2 100.2(11) 5 .
Na2 O1W Na2 100.2(11) 5 3
Na2 O1W Na2 100.2(11) . 3
Na2 O1W Na2' 86.3(11) 5 3
Na2 O1W Na2' 85.7(11) . 3
Na2 O1W Na2' 86.3(11) . 5
Na2 O1W Na2' 85.7(11) 3 5
Na2' O1W Na2' 67.9(9) 3 5
Na2 O1W Na2' 85.7(11) 5 .
Na2 O1W Na2' 86.3(11) 3 .
Na2' O1W Na2' 67.9(9) 3 .
Na2' O1W Na2' 67.9(9) 5 .
Na2 O1W H1WA 120.7 5 .
Na2 O1W H1WA 119.7 . .
Na2' O1W H1WA 57.8 3 .
Na2' O1W H1WA 115.1 5 .
Na2' O1W H1WA 115.2 . .
Na2 O1W H1WB 48.0 5 .
Na2 O1W H1WB 120.3 . .
Na2 O1W H1WB 130.0 3 .
Na2' O1W H1WB 128.3 3 .
Na2' O1W H1WB 70.2 5 .
Na2' O1W H1WB 120.5 . .
H1WA O1W H1WB 120.0 . .
Na2' O2W Na2' 84.7(13) 5 3
Na2' O2W Na2' 84.7(13) 5 .
Na2' O2W Na2' 84.7(13) 3 .
Na2' O2W H2WA 130.6 5 .
Na2' O2W H2WA 58.9 3 .
Na2' O2W H2WA 120.0 . .
Na2' O2W H2WB 56.4 5 .
Na2' O2W H2WB 127.7 3 .
Na2' O2W H2WB 120.0 . .
H2WA O2W H2WB 120.0 . .
Na1 O4W H4WA 120.3 . .
Na1 O5W Na2' 105.5(7) . 3
Na1 O5W Na2' 105.5(7) . 12_556
Na2' O5W Na2' 125.1(12) 3 12_556
Na1 O5W H5WA 119.2 . .
Na2' O5W H5WA 134.7 3 .
Na2' O5W H5WA 51.0 12_556 .
Na1 O5W H5WB 120.8 . .
Na2' O5W H5WB 111.8 12_556 .
H5WA O5W H5WB 120.0 . .
O1W Na2 O1 104.9(6) . .
O1W Na2 O4 128.7(6) . 5
O1 Na2 O4 125.9(6) . 5
O1W Na2 Na2 39.9(6) . 5
O1 Na2 Na2 127.9(6) . 5
O4 Na2 Na2 95.4(6) 5 5
O1W Na2 Na2 39.9(6) . 3
O1 Na2 Na2 70.1(6) . 3
O4 Na2 Na2 151.0(6) 5 3
Na2 Na2 Na2 59.999(1) 5 3
O2W Na2' O1 105.3(5) . .
O2W Na2' O4 124.4(7) . 5
O1 Na2' O4 125.1(6) . 5
O2W Na2' O1W 88.8(11) . .
O1 Na2' O1W 92.0(5) . .
O4 Na2' O1W 109.2(6) 5 .
O2W Na2' O5W 77.6(11) . 8_556
O1 Na2' O5W 99.0(8) . 8_556
O4 Na2' O5W 73.4(7) 5 8_556
O1W Na2' O5W 164.3(9) . 8_556
O2W Na2' Na2' 47.7(7) . 3
O1 Na2' Na2' 73.3(6) . 3
O4 Na2' Na2' 159.0(6) 5 3
O1W Na2' Na2' 56.1(5) . 3
O5W Na2' Na2' 116.6(6) 8_556 3
O2W Na2' Na2' 47.7(7) . 5
O1 Na2' Na2' 132.6(6) . 5
O4 Na2' Na2' 99.9(7) 5 5
O1W Na2' Na2' 56.1(5) . 5
O5W Na2' Na2' 108.4(7) 8_556 5
Na2' Na2' Na2' 60.000(1) 3 5
O2W Na2' Na1 88.7(8) . 8_556
O1 Na2' Na1 123.9(5) . 8_556
O4 Na2' Na1 45.9(3) 5 8_556
O1W Na2' Na1 143.3(4) . 8_556
O5W Na2' Na1 30.7(6) 8_556 8_556
Na2' Na2' Na1 136.0(3) 3 8_556
Na2' Na2' Na1 97.0(5) 5 8_556

loop_
_geom_bond_atom_site_label_1
_geom_bond_atom_site_label_2
_geom_bond_distance
_geom_bond_site_symmetry_2
As1 O7 1.796(12) 5_565
As1 O7 1.796(12) .
As1 O7 1.796(12) 3_665
W1 O1 1.738(11) .
W1 O3 1.785(10) .
W1 O10 1.928(13) .
W1 O4 1.950(10) .
W1 O8 2.026(8) .
W1 O7 2.311(13) .
W2 O9 1.722(11) .
W2 O5 1.793(10) .
W2 O10 1.925(12) 5_565
W2 O4 1.945(10) .
W2 O6 2.030(10) .
W2 O7 2.353(12) .
W5 O11 1.732(11) .
W5 O6 1.884(10) .
W5 O8 1.888(9) .
W5 O2 1.906(10) 5_565
W5 O2 1.927(10) .
W5 O7 2.388(12) .
Ni1 O5 1.996(10) 12_666
Ni1 O5 1.996(10) 3_665
Ni1 O3 2.008(10) .
Ni1 O3 2.008(10) 10_556
Ni1 N1 2.012(16) .
Ni1 Na1 3.371(8) 3_665
Na1 O5W 2.18(3) .
Na1 O5 2.414(11) 10_556
Na1 O5 2.414(11) .
Na1 O3 2.424(11) 10_556
Na1 O3 2.424(11) .
Na1 O4W 2.77(4) .
Na1 O4 2.960(10) .
Na1 O4 2.960(10) 10_556
Na1 Ni1 3.371(8) 8_566
Na1 W1 3.572(4) 10_556
Na1 W2 3.579(4) 10_556
O1 Na2' 2.742(17) .
O1 Na2 2.741(18) .
O2 W5 1.906(10) 3_665
O4 Na2 2.775(18) 3
O4 Na2' 2.795(17) 3
O5 Ni1 1.996(10) 8_566
O10 W2 1.925(12) 3_665
C1 N2 1.37(2) .
C1 N1 1.369(19) .
C1 H1A 0.9300 .
N1 C1 1.369(19) 10_556
N2 N2 1.354(10) 10_556
N2 H2A 0.8600 .
O1W Na2 2.27(2) 5
O1W Na2 2.27(2) .
O1W Na2 2.27(2) 3
O1W Na2' 2.79(3) 3
O1W Na2' 2.79(3) 5
O1W Na2' 2.79(3) .
O1W H1WA 0.8500 .
O1W H1WB 0.8500 .
O2W Na2' 2.31(3) 5
O2W Na2' 2.31(3) 3
O2W Na2' 2.31(3) .
O2W H2WA 0.8500 .
O2W H2WB 0.8500 .
O4W H4WA 0.8412 .
O5W Na2' 2.96(2) 3
O5W Na2' 2.96(2) 12_556
O5W H5WA 0.8500 .
O5W H5WB 0.8501 .
Na2 O4 2.776(17) 5
Na2 Na2 3.48(3) 5
Na2 Na2 3.48(3) 3
Na2' O4 2.795(17) 5
Na2' O5W 2.96(2) 8_556
Na2' Na2' 3.12(2) 3
Na2' Na2' 3.12(2) 5

loop_
_geom_hbond_atom_site_label_D
_geom_hbond_atom_site_label_H
_geom_hbond_atom_site_label_A
_geom_hbond_distance_DH
_geom_hbond_distance_HA
_geom_hbond_distance_DA
_geom_hbond_angle_DHA
_geom_hbond_site_symmetry_A
N2 H2A O9 0.86 2.34 3.106(17) 148.7 5
O2W H2WA O4W 0.85 2.48 2.86(4) 108.3 .
O4W H4WA O1 0.84 2.56 3.187(17) 132.8 10_556

loop_
_geom_torsion_atom_site_label_1
_geom_torsion_atom_site_label_2
_geom_torsion_atom_site_label_3
_geom_torsion_atom_site_label_4
_geom_torsion
_geom_torsion_site_symmetry_1
_geom_torsion_site_symmetry_4
O3 W1 O1 Na2' 87.5(15) . .
O10 W1 O1 Na2' -178.6(15) . .
O4 W1 O1 Na2' -7.2(16) . .
O8 W1 O1 Na2' -92.8(15) . .
O7 W1 O1 Na2' -62(3) . .
O3 W1 O1 Na2 137.8(14) . .
O10 W1 O1 Na2 -128.3(14) . .
O4 W1 O1 Na2 43.1(15) . .
O8 W1 O1 Na2 -42.4(15) . .
O7 W1 O1 Na2 -12(3) . .
O11 W5 O2 W5 129.5(13) . 3_665
O6 W5 O2 W5 -43(2) . 3_665
O8 W5 O2 W5 -130.2(13) . 3_665
O2 W5 O2 W5 29.3(15) 5_565 3_665
O7 W5 O2 W5 -56.5(13) . 3_665
O1 W1 O3 Ni1 74.7(10) . .
O10 W1 O3 Ni1 -25.5(10) . .
O4 W1 O3 Ni1 174.8(10) . .
O8 W1 O3 Ni1 -104.5(13) . .
O7 W1 O3 Ni1 -111.6(10) . .
O1 W1 O3 Na1 -85.3(6) . .
O10 W1 O3 Na1 174.5(6) . .
O4 W1 O3 Na1 14.8(5) . .
O8 W1 O3 Na1 95.4(12) . .
O7 W1 O3 Na1 88.4(6) . .
O5 Ni1 O3 W1 125.3(12) 12_666 .
O5 Ni1 O3 W1 45.8(10) 3_665 .
O3 Ni1 O3 W1 -154.2(7) 10_556 .
N1 Ni1 O3 W1 -55.5(10) . .
Na1 Ni1 O3 W1 71.4(11) 3_665 .
O5 Ni1 O3 Na1 -72.9(12) 12_666 .
O5 Ni1 O3 Na1 -152.5(5) 3_665 .
O3 Ni1 O3 Na1 7.6(6) 10_556 .
N1 Ni1 O3 Na1 106.2(5) . .
Na1 Ni1 O3 Na1 -126.8(3) 3_665 .
O5W Na1 O3 W1 35.0(11) . .
O5 Na1 O3 W1 -130.4(5) 10_556 .
O5 Na1 O3 W1 -68.8(6) . .
O3 Na1 O3 W1 161.5(3) 10_556 .
O4W Na1 O3 W1 82.5(7) . .
O4 Na1 O3 W1 -11.3(4) . .
O4 Na1 O3 W1 153.5(5) 10_556 .
Ni1 Na1 O3 W1 -99.6(5) 8_566 .
W1 Na1 O3 W1 153.3(4) 10_556 .
W2 Na1 O3 W1 -161.3(3) 10_556 .
Na2' Na1 O3 W1 22.8(5) 3 .
O5W Na1 O3 Ni1 -133.2(9) . .
O5 Na1 O3 Ni1 61.4(6) 10_556 .
O5 Na1 O3 Ni1 123.0(4) . .
O3 Na1 O3 Ni1 -6.6(5) 10_556 .
O4W Na1 O3 Ni1 -85.7(6) . .
O4 Na1 O3 Ni1 -179.5(5) . .
O4 Na1 O3 Ni1 -14.6(7) 10_556 .
Ni1 Na1 O3 Ni1 92.2(4) 8_566 .
W1 Na1 O3 Ni1 -14.9(4) 10_556 .
W2 Na1 O3 Ni1 30.5(7) 10_556 .
Na2' Na1 O3 Ni1 -145.4(4) 3 .
O9 W2 O4 W1 174.2(6) . .
O5 W2 O4 W1 -81.5(6) . .
O10 W2 O4 W1 17.6(15) 5_565 .
O6 W2 O4 W1 79.1(6) . .
O7 W2 O4 W1 5.5(5) . .
O9 W2 O4 Na2 24.0(7) . 3
O5 W2 O4 Na2 128.3(6) . 3
O10 W2 O4 Na2 -132.6(11) 5_565 3
O6 W2 O4 Na2 -71.1(6) . 3
O7 W2 O4 Na2 -144.7(7) . 3
O9 W2 O4 Na2' -1.4(7) . 3
O5 W2 O4 Na2' 102.9(6) . 3
O10 W2 O4 Na2' -158.0(11) 5_565 3
O6 W2 O4 Na2' -96.5(6) . 3
O7 W2 O4 Na2' -170.1(7) . 3
O9 W2 O4 Na1 -93.9(4) . .
O5 W2 O4 Na1 10.4(4) . .
O10 W2 O4 Na1 109.5(12) 5_565 .
O6 W2 O4 Na1 171.0(4) . .
O7 W2 O4 Na1 97.4(4) . .
O1 W1 O4 W2 -174.9(6) . .
O3 W1 O4 W2 81.2(6) . .
O10 W1 O4 W2 -19.5(16) . .
O8 W1 O4 W2 -79.5(6) . .
O7 W1 O4 W2 -5.6(5) . .
O1 W1 O4 Na2 -24.2(7) . 3
O3 W1 O4 Na2 -128.1(6) . 3
O10 W1 O4 Na2 131.3(12) . 3
O8 W1 O4 Na2 71.2(6) . 3
O7 W1 O4 Na2 145.2(7) . 3
O1 W1 O4 Na2' 1.1(7) . 3
O3 W1 O4 Na2' -102.8(6) . 3
O10 W1 O4 Na2' 156.5(12) . 3
O8 W1 O4 Na2' 96.5(5) . 3
O7 W1 O4 Na2' 170.4(6) . 3
O1 W1 O4 Na1 93.0(5) . .
O3 W1 O4 Na1 -10.9(4) . .
O10 W1 O4 Na1 -111.5(12) . .
O8 W1 O4 Na1 -171.6(4) . .
O7 W1 O4 Na1 -97.6(4) . .
O5W Na1 O4 W2 103.2(9) . .
O5 Na1 O4 W2 0.2(6) 10_556 .
O5 Na1 O4 W2 -9.0(4) . .
O3 Na1 O4 W2 -119.8(5) 10_556 .
O3 Na1 O4 W2 -111.0(4) . .
O4W Na1 O4 W2 173.6(8) . .
O4 Na1 O4 W2 118.3(17) 10_556 .
Ni1 Na1 O4 W2 -9.7(3) 8_566 .
W1 Na1 O4 W2 -145.3(5) 10_556 .
W2 Na1 O4 W2 25.1(8) 10_556 .
Na2' Na1 O4 W2 124.6(5) 3 .
O5W Na1 O4 W1 -136.5(9) . .
O5 Na1 O4 W1 120.5(5) 10_556 .
O5 Na1 O4 W1 111.4(4) . .
O3 Na1 O4 W1 0.5(6) 10_556 .
O3 Na1 O4 W1 9.3(3) . .
O4W Na1 O4 W1 -66.1(8) . .
O4 Na1 O4 W1 -121.4(17) 10_556 .
Ni1 Na1 O4 W1 110.6(3) 8_566 .
W1 Na1 O4 W1 -24.9(8) 10_556 .
W2 Na1 O4 W1 145.4(5) 10_556 .
Na2' Na1 O4 W1 -115.1(5) 3 .
O5W Na1 O4 Na2 -17.8(10) . 3
O5 Na1 O4 Na2 -120.8(6) 10_556 3
O5 Na1 O4 Na2 -130.0(6) . 3
O3 Na1 O4 Na2 119.2(6) 10_556 3
O3 Na1 O4 Na2 128.0(6) . 3
O4W Na1 O4 Na2 52.6(9) . 3
O4 Na1 O4 Na2 -3(2) 10_556 3
Ni1 Na1 O4 Na2 -130.8(5) 8_566 3
W1 Na1 O4 Na2 93.7(8) 10_556 3
W2 Na1 O4 Na2 -95.9(7) 10_556 3
Na2' Na1 O4 Na2 3.6(4) 3 3
O5W Na1 O4 Na2' -21.4(9) . 3
O5 Na1 O4 Na2' -124.4(6) 10_556 3
O5 Na1 O4 Na2' -133.6(5) . 3
O3 Na1 O4 Na2' 115.6(6) 10_556 3
O3 Na1 O4 Na2' 124.4(5) . 3
O4W Na1 O4 Na2' 49.0(8) . 3
O4 Na1 O4 Na2' -6(2) 10_556 3
Ni1 Na1 O4 Na2' -134.3(4) 8_566 3
W1 Na1 O4 Na2' 90.1(7) 10_556 3
W2 Na1 O4 Na2' -99.5(7) 10_556 3
O9 W2 O5 Ni1 -77.2(11) . 8_566
O10 W2 O5 Ni1 23.9(10) 5_565 8_566
O4 W2 O5 Ni1 -178.2(10) . 8_566
O6 W2 O5 Ni1 102.5(14) . 8_566
O7 W2 O5 Ni1 109.1(10) . 8_566
O9 W2 O5 Na1 86.9(6) . .
O10 W2 O5 Na1 -172.0(6) 5_565 .
O4 W2 O5 Na1 -14.2(6) . .
O6 W2 O5 Na1 -93.4(13) . .
O7 W2 O5 Na1 -86.9(6) . .
O5W Na1 O5 W2 -60.9(7) . .
O5 Na1 O5 W2 -161.7(3) 10_556 .
O3 Na1 O5 W2 130.6(5) 10_556 .
O3 Na1 O5 W2 68.5(6) . .
O4W Na1 O5 W2 15.3(16) . .
O4 Na1 O5 W2 10.8(4) . .
O4 Na1 O5 W2 -153.4(5) 10_556 .
Ni1 Na1 O5 W2 -170.5(8) 8_566 .
W1 Na1 O5 W2 161.7(3) 10_556 .
W2 Na1 O5 W2 -153.5(5) 10_556 .
Na2' Na1 O5 W2 -18.6(5) 3 .
O5W Na1 O5 Ni1 109.6(6) . 8_566
O5 Na1 O5 Ni1 8.8(5) 10_556 8_566
O3 Na1 O5 Ni1 -58.8(6) 10_556 8_566
O3 Na1 O5 Ni1 -121.0(4) . 8_566
O4W Na1 O5 Ni1 -174.2(13) . 8_566
O4 Na1 O5 Ni1 -178.7(5) . 8_566
O4 Na1 O5 Ni1 17.1(7) 10_556 8_566
W1 Na1 O5 Ni1 -27.8(7) 10_556 8_566
W2 Na1 O5 Ni1 17.0(4) 10_556 8_566
Na2' Na1 O5 Ni1 151.9(4) 3 8_566
O11 W5 O6 W2 172.3(6) . .
O8 W5 O6 W2 71.6(6) . .
O2 W5 O6 W2 -86.5(6) 5_565 .
O2 W5 O6 W2 -14.7(15) . .
O7 W5 O6 W2 -1.3(5) . .
O9 W2 O6 W5 -172.2(6) . .
O5 W2 O6 W5 8.1(16) . .
O10 W2 O6 W5 87.9(7) 5_565 .
O4 W2 O6 W5 -72.4(6) . .
O7 W2 O6 W5 1.3(5) . .
O7 As1 O7 W1 174.6(6) 5_565 .
O7 As1 O7 W1 75.8(10) 3_665 .
O7 As1 O7 W2 -75.4(10) 5_565 .
O7 As1 O7 W2 -174.1(6) 3_665 .
O7 As1 O7 W5 48.7(7) 5_565 .
O7 As1 O7 W5 -50.0(7) 3_665 .
O1 W1 O7 As1 -175(2) . .
O3 W1 O7 As1 34.5(7) . .
O10 W1 O7 As1 -57.2(7) . .
O4 W1 O7 As1 127.6(7) . .
O8 W1 O7 As1 -143.1(7) . .
O1 W1 O7 W2 61(2) . .
O3 W1 O7 W2 -89.2(4) . .
O10 W1 O7 W2 179.1(5) . .
O4 W1 O7 W2 4.0(4) . .
O8 W1 O7 W2 93.2(4) . .
O1 W1 O7 W5 -31(2) . .
O3 W1 O7 W5 178.8(5) . .
O10 W1 O7 W5 87.1(5) . .
O4 W1 O7 W5 -88.0(4) . .
O8 W1 O7 W5 1.2(3) . .
O9 W2 O7 As1 173.0(19) . .
O5 W2 O7 As1 -35.1(7) . .
O10 W2 O7 As1 56.8(7) 5_565 .
O4 W2 O7 As1 -127.8(8) . .
O6 W2 O7 As1 142.6(8) . .
O9 W2 O7 W1 -63(2) . .
O5 W2 O7 W1 88.7(5) . .
O10 W2 O7 W1 -179.4(5) 5_565 .
O4 W2 O7 W1 -4.0(4) . .
O6 W2 O7 W1 -93.6(5) . .
O9 W2 O7 W5 30(2) . .
O5 W2 O7 W5 -178.6(5) . .
O10 W2 O7 W5 -86.6(5) 5_565 .
O4 W2 O7 W5 88.8(4) . .
O6 W2 O7 W5 -0.9(4) . .
O6 W5 O7 As1 -131.9(10) . .
O8 W5 O7 As1 132.9(9) . .
O2 W5 O7 As1 -41.4(9) 5_565 .
O2 W5 O7 As1 43.2(9) . .
O6 W5 O7 W1 93.8(5) . .
O8 W5 O7 W1 -1.3(4) . .
O2 W5 O7 W1 -175.6(5) 5_565 .
O2 W5 O7 W1 -91.1(4) . .
O6 W5 O7 W2 0.9(4) . .
O8 W5 O7 W2 -94.2(4) . .
O2 W5 O7 W2 91.5(4) 5_565 .
O2 W5 O7 W2 176.0(5) . .
O11 W5 O8 W1 -171.8(6) . .
O6 W5 O8 W1 -71.9(6) . .
O2 W5 O8 W1 17.2(14) 5_565 .
O2 W5 O8 W1 86.7(5) . .
O7 W5 O8 W1 1.7(5) . .
O1 W1 O8 W5 171.6(6) . .
O3 W1 O8 W5 -9.2(15) . .
O10 W1 O8 W5 -89.3(6) . .
O4 W1 O8 W5 72.8(5) . .
O7 W1 O8 W5 -1.8(5) . .
O1 W1 O10 W2 -127.2(12) . 3_665
O3 W1 O10 W2 -23.4(12) . 3_665
O4 W1 O10 W2 77.4(18) . 3_665
O8 W1 O10 W2 137.4(12) . 3_665
O7 W1 O10 W2 64.0(12) . 3_665
N2 C1 N1 C1 1(3) . 10_556
N2 C1 N1 Ni1 -175.4(14) . .
O5 Ni1 N1 C1 46.4(17) 12_666 10_556
O5 Ni1 N1 C1 137.8(15) 3_665 10_556
O3 Ni1 N1 C1 -133.3(16) . 10_556
O3 Ni1 N1 C1 -42.5(16) 10_556 10_556
Na1 Ni1 N1 C1 92.1(16) 3_665 10_556
O5 Ni1 N1 C1 -137.8(15) 12_666 .
O5 Ni1 N1 C1 -46.4(17) 3_665 .
O3 Ni1 N1 C1 42.5(16) . .
O3 Ni1 N1 C1 133.3(16) 10_556 .
Na1 Ni1 N1 C1 -92.1(16) 3_665 .
N1 C1 N2 N2 -0.7(17) . 10_556
O5 Na1 O5W Na2' 149.8(8) 10_556 3
O5 Na1 O5W Na2' 76.1(10) . 3
O3 Na1 O5W Na2' -116.3(5) 10_556 3
O3 Na1 O5W Na2' -17.8(14) . 3
O4W Na1 O5W Na2' -67.1(8) . 3
O4 Na1 O5W Na2' 21.0(8) . 3
O4 Na1 O5W Na2' -155.1(10) 10_556 3
Ni1 Na1 O5W Na2' 112.9(8) 8_566 3
W1 Na1 O5W Na2' -132.0(6) 10_556 3
W2 Na1 O5W Na2' 173.0(8) 10_556 3
O5 Na1 O5W Na2' -76.1(10) 10_556 12_556
O5 Na1 O5W Na2' -149.8(8) . 12_556
O3 Na1 O5W Na2' 17.8(14) 10_556 12_556
O3 Na1 O5W Na2' 116.3(5) . 12_556
O4W Na1 O5W Na2' 67.1(8) . 12_556
O4 Na1 O5W Na2' 155.1(10) . 12_556
O4 Na1 O5W Na2' -20.9(8) 10_556 12_556
Ni1 Na1 O5W Na2' -112.9(8) 8_566 12_556
W1 Na1 O5W Na2' 2.1(11) 10_556 12_556
W2 Na1 O5W Na2' -52.9(9) 10_556 12_556
Na2' Na1 O5W Na2' 134.1(17) 3 12_556
Na2 O1W Na2 O1 -132.3(6) 5 .
Na2 O1W Na2 O1 -29.9(13) 3 .
Na2' O1W Na2 O1 -46.8(8) 3 .
Na2' O1W Na2 O1 -114.9(6) 5 .
Na2' O1W Na2 O1 -82.2(12) . .
Na2 O1W Na2 O4 39.7(18) 5 5
Na2 O1W Na2 O4 142.1(5) 3 5
Na2' O1W Na2 O4 125.2(9) 3 5
Na2' O1W Na2 O4 57.1(13) 5 5
Na2' O1W Na2 O4 89.9(15) . 5
Na2 O1W Na2 Na2 102.4(17) 3 5
Na2' O1W Na2 Na2 85.5(12) 3 5
Na2' O1W Na2 Na2 17.4(7) 5 5
Na2' O1W Na2 Na2 50.2(13) . 5
Na2 O1W Na2 Na2 -102.4(17) 5 3
Na2' O1W Na2 Na2 -16.9(6) 3 3
Na2' O1W Na2 Na2 -85.0(12) 5 3
Na2' O1W Na2 Na2 -52.2(13) . 3
W1 O1 Na2 O1W -10.0(19) . .
Na2' O1 Na2 O1W 104.4(15) . .
W1 O1 Na2 O4 177.7(12) . 5
Na2' O1 Na2 O4 -67.9(11) . 5
W1 O1 Na2 Na2 -46.9(17) . 5
Na2' O1 Na2 Na2 67.4(10) . 5
W1 O1 Na2 Na2 -29.9(13) . 3
Na2' O1 Na2 Na2 84.5(11) . 3
Na2' O2W Na2' O1 134.3(5) 5 .
Na2' O2W Na2' O1 49.2(10) 3 .
Na2' O2W Na2' O4 -70.0(14) 5 5
Na2' O2W Na2' O4 -155.1(6) 3 5
Na2' O2W Na2' O1W 42.6(6) 5 .
Na2' O2W Na2' O1W -42.6(5) 3 .
Na2' O2W Na2' O5W -129.6(9) 5 8_556
Na2' O2W Na2' O5W 145.2(10) 3 8_556
Na2' O2W Na2' Na2' 85.1(11) 5 3
Na2' O2W Na2' Na2' -85.1(11) 3 5
Na2' O2W Na2' Na1 -100.8(7) 5 8_556
Na2' O2W Na2' Na1 174.1(7) 3 8_556
W1 O1 Na2' O2W -28.2(19) . .
Na2 O1 Na2' O2W -138.9(16) . .
W1 O1 Na2' O4 176.3(12) . 5
Na2 O1 Na2' O4 65.6(11) . 5
W1 O1 Na2' O1W 61.1(16) . .
Na2 O1 Na2' O1W -49.6(11) . .
W1 O1 Na2' O5W -107.7(16) . 8_556
Na2 O1 Na2' O5W 141.6(14) . 8_556
W1 O1 Na2' Na2' 7.5(14) . 3
Na2 O1 Na2' Na2' -103.1(11) . 3
W1 O1 Na2' Na2' 17.6(18) . 5
Na2 O1 Na2' Na2' -93.0(11) . 5
W1 O1 Na2' Na1 -127.2(14) . 8_556
Na2 O1 Na2' Na1 122.2(13) . 8_556
Na2 O1W Na2' O2W -50.7(7) 5 .
Na2 O1W Na2' O2W 178.6(14) . .
Na2 O1W Na2' O2W 49.8(6) 3 .
Na2' O1W Na2' O2W 37.1(2) 3 .
Na2' O1W Na2' O2W -37.1(2) 5 .
Na2 O1W Na2' O1 -156.0(7) 5 .
Na2 O1W Na2' O1 73.3(12) . .
Na2 O1W Na2' O1 -55.5(7) 3 .
Na2' O1W Na2' O1 -68.2(7) 3 .
Na2' O1W Na2' O1 -142.4(5) 5 .
Na2 O1W Na2' O4 75.5(8) 5 5
Na2 O1W Na2' O4 -55.2(11) . 5
Na2 O1W Na2' O4 176.1(7) 3 5
Na2' O1W Na2' O4 163.3(6) 3 5
Na2' O1W Na2' O4 89.2(8) 5 5
Na2 O1W Na2' O5W -21(3) 5 8_556
Na2 O1W Na2' O5W -152(4) . 8_556
Na2 O1W Na2' O5W 79(3) 3 8_556
Na2' O1W Na2' O5W 66(3) 3 8_556
Na2' O1W Na2' O5W -8(3) 5 8_556
Na2 O1W Na2' Na2' -87.8(8) 5 3
Na2 O1W Na2' Na2' 141.5(14) . 3
Na2 O1W Na2' Na2' 12.8(6) 3 3
Na2' O1W Na2' Na2' -74.1(5) 5 3
Na2 O1W Na2' Na2' -13.6(6) 5 5
Na2 O1W Na2' Na2' -144.3(14) . 5
Na2 O1W Na2' Na2' 86.9(8) 3 5
Na2' O1W Na2' Na2' 74.1(5) 3 5
Na2 O1W Na2' Na1 35.5(14) 5 8_556
Na2 O1W Na2' Na1 -95.2(16) . 8_556
Na2 O1W Na2' Na1 136.0(8) 3 8_556
Na2' O1W Na2' Na1 123.3(8) 3 8_556
Na2' O1W Na2' Na1 49.1(12) 5 8_556

loop_
_platon_squeeze_void_nr
_platon_squeeze_void_average_x
_platon_squeeze_void_average_y
_platon_squeeze_void_average_z
_platon_squeeze_void_volume
_platon_squeeze_void_count_electrons
1 -0.016 -0.011 0.000 779.6 -1.0
2 -0.051 0.107 0.500 779.7 1.2
